data_4079519
loop_
_publ_author_name
'Wong, Chin Min'
'Vuong, Khuong Q.'
'Gatus, Mark R. D.'
'Hua, Carol'
'Bhadbhade, Mohan'
'Messerle, Barbara A.'

_publ_section_title
;
 Catalyzed Tandem C--N/C--C Bond Formation for the Synthesis of Tricyclic
 Indoles using Ir(III) Pyrazolyl-1,2,3-Triazolyl Complexes
;
_journal_issue 21
_journal_name_full Organometallics
_journal_page_first 7500
_journal_paper_doi 10.1021/om300792b
_journal_volume 31
_journal_year 2012
_chemical_formula_sum 'C58 H40 B Cl3 F27 Ir N5'
_chemical_formula_weight 1629.31
_chemical_name_systematic
; 
 ? 
;
_space_group_IT_number 14
_symmetry_cell_setting monoclinic
_symmetry_space_group_name_Hall '-P 2ybc'
_symmetry_space_group_name_H-M 'P 1 21/c 1'
_atom_sites_solution_hydrogens geom
_atom_sites_solution_primary direct
_atom_sites_solution_secondary difmap
_audit_creation_method SHELXL-97
_cell_angle_alpha 90.00
_cell_angle_beta 112.133(2)
_cell_angle_gamma 90.00
_cell_formula_units_Z 4
_cell_length_a 19.4090(8)
_cell_length_b 17.2163(8)
_cell_length_c 21.6370(10)
_cell_measurement_reflns_used 9789
_cell_measurement_temperature 170(2)
_cell_measurement_theta_max 26.897
_cell_measurement_theta_min 2.254
_cell_volume 6697.3(5)
_computing_cell_refinement '<i>APEX2 </i>(Bruker, 2007)'
_computing_data_collection '<i>APEX2 </i>(Bruker, 2007)'
_computing_data_reduction '<i>APEX2 </i>(Bruker, 2007)'
_computing_molecular_graphics '<i>SHELXTL-Plus</i> (Sheldrick, 2008)'
_computing_structure_refinement '<i>SHELXL-97</i> (Sheldrick, 2008)'
_computing_structure_solution '<i>SHELXS-97</i> (Sheldrick, 2008)'
_diffrn_ambient_temperature 170(2)
_diffrn_measured_fraction_theta_full 0.993
_diffrn_measured_fraction_theta_max 0.993
_diffrn_measurement_device_type 'Bruker kappa APEXII CCD Diffractometer'
_diffrn_measurement_method '\f scans, and \w scans with \k offsets'
_diffrn_radiation_monochromator graphite
_diffrn_radiation_source 'fine-focus sealed tube'
_diffrn_radiation_type MoK\a
_diffrn_radiation_wavelength 0.71073
_diffrn_reflns_av_R_equivalents 0.0238
_diffrn_reflns_av_sigmaI/netI 0.0251
_diffrn_reflns_limit_h_max 23
_diffrn_reflns_limit_h_min -22
_diffrn_reflns_limit_k_max 20
_diffrn_reflns_limit_k_min -18
_diffrn_reflns_limit_l_max 25
_diffrn_reflns_limit_l_min -23
_diffrn_reflns_number 45958
_diffrn_reflns_theta_full 25.00
_diffrn_reflns_theta_max 25.00
_diffrn_reflns_theta_min 2.67
_exptl_absorpt_coefficient_mu 2.229
_exptl_absorpt_correction_T_max 0.7411
_exptl_absorpt_correction_T_min 0.5701
_exptl_absorpt_correction_type multi-scan
_exptl_absorpt_process_details 'SADABS (Bruker, 2001)'
_exptl_crystal_colour Yellow
_exptl_crystal_density_diffrn 1.616
_exptl_crystal_density_method 'not measured'
_exptl_crystal_description Blocks
_exptl_crystal_F_000 3196
_exptl_crystal_size_max 0.28
_exptl_crystal_size_mid 0.26
_exptl_crystal_size_min 0.14
_refine_diff_density_max 1.385
_refine_diff_density_min -0.831
_refine_diff_density_rms 0.124
_refine_ls_extinction_method none
_refine_ls_goodness_of_fit_ref 1.152
_refine_ls_hydrogen_treatment constr
_refine_ls_matrix_type full
_refine_ls_number_parameters 915
_refine_ls_number_reflns 11717
_refine_ls_number_restraints 57
_refine_ls_restrained_S_all 1.165
_refine_ls_R_factor_all 0.0618
_refine_ls_R_factor_gt 0.0514
_refine_ls_shift/su_max 0.001
_refine_ls_shift/su_mean 0.000
_refine_ls_structure_factor_coef Fsqd
_refine_ls_weighting_details 'calc w=1/[\s^2^(Fo^2^)+(0.1000P)^2^+15.0000P] where P=(Fo^2^+2Fc^2^)/3'
_refine_ls_weighting_scheme calc
_refine_ls_wR_factor_gt 0.1575
_refine_ls_wR_factor_ref 0.1664
_reflns_number_gt 9929
_reflns_number_total 11717
_reflns_threshold_expression >2sigma(I)
_cod_data_source_file om300792b_si_003.cif
_cod_data_source_block chinmin5_p21byc
_cod_depositor_comments
;
The following automatic conversions were performed:

'_symmetry_cell_setting' value 'Monoclinic' changed to 'monoclinic'
according to /home/saulius/struct/CIF-dictionaries/cif_core.dic
dictionary named 'cif_core.dic' version 2.4.2 from
2011-04-26.

'_exptl_absorpt_correction_type' value 'Multi-scan'
changed to 'multi-scan' according to
/home/saulius/struct/CIF-dictionaries/cif_core.dic dictionary named
'cif_core.dic' version 2.4.2 from 2011-04-26.

Automatic conversion script
Id: cif_fix_values 1891 2012-01-12 08:04:46Z andrius 
;
_cod_original_sg_symbol_H-M 'P 21/c'
_cod_database_code 4079519

loop_
_symmetry_equiv_pos_as_xyz
'x, y, z'
'-x, y+1/2, -z+1/2'
'-x, -y, -z'
'x, -y-1/2, z-1/2'

loop_
_atom_site_label
_atom_site_type_symbol
_atom_site_fract_x
_atom_site_fract_y
_atom_site_fract_z
_atom_site_U_iso_or_equiv
_atom_site_adp_type
_atom_site_occupancy
_atom_site_symmetry_multiplicity
_atom_site_calc_flag
_atom_site_refinement_flags
_atom_site_disorder_assembly
_atom_site_disorder_group
C1E C 0.8505(17) 0.866(2) 0.7123(13) 0.059(8) Uiso 0.25 1 d PDU A 1
C1E' C 0.8983(16) 0.9459(17) 0.7374(12) 0.049(7) Uiso 0.25 1 d PDU A 1
Cl1E Cl 0.8076(7) 0.9437(8) 0.7623(6) 0.081(3) Uiso 0.25 1 d PDU A 1
Cl2E Cl 0.8841(9) 0.9556(10) 0.6657(8) 0.107(5) Uiso 0.25 1 d PDU A 1
Cl3E Cl 0.8186(8) 0.9166(9) 0.7498(7) 0.102(4) Uiso 0.25 1 d PDU A 1
Cl4E Cl 0.8848(7) 0.9839(9) 0.6588(6) 0.085(4) Uiso 0.25 1 d PDU A 1
C1F C 0.8034(8) 0.7926(9) 0.5394(8) 0.052(3) Uiso 0.50 1 d P . .
Cl1F Cl 0.7714(6) 0.7544(6) 0.4640(5) 0.053(2) Uiso 0.25 1 d P B 1
Cl2F Cl 0.7511(12) 0.7766(13) 0.5846(11) 0.062(5) Uiso 0.13 1 d P B 1
Cl2' Cl 0.7401(15) 0.7493(15) 0.5685(13) 0.066(6) Uiso 0.13 1 d P B 1
Cl1' Cl 0.7767(9) 0.7475(9) 0.4447(8) 0.020(3) Uiso 0.10 1 d P B 2
Cl3F Cl 0.7982(6) 0.7668(6) 0.4621(5) 0.040(2) Uiso 0.20 1 d P B 2
Cl4F Cl 0.7203(7) 0.7674(7) 0.5563(6) 0.049(3) Uiso 0.20 1 d P B 2
Ir1 Ir 0.204502(12) 0.526771(15) 0.109597(11) 0.03409(12) Uani 1 1 d . . .
Cl1 Cl 0.12386(11) 0.47643(12) 0.00470(9) 0.0573(5) Uani 1 1 d . . .
N1 N 0.2604(3) 0.3726(3) 0.1841(3) 0.0407(12) Uani 1 1 d . . .
N2 N 0.1985(3) 0.4171(3) 0.1515(2) 0.0397(12) Uani 1 1 d . . .
C3 C 0.1402(4) 0.3773(4) 0.1538(4) 0.0489(17) Uani 1 1 d . . .
C4 C 0.1653(5) 0.3087(5) 0.1880(4) 0.060(2) Uani 1 1 d . . .
H4 H 0.1354 0.2698 0.1969 0.072 Uiso 1 1 calc R . .
C5 C 0.2422(5) 0.3069(4) 0.2071(4) 0.0548(19) Uani 1 1 d . . .
C1A C 0.3331(4) 0.3994(4) 0.1912(3) 0.0419(15) Uani 1 1 d . . .
H1A1 H 0.3700 0.3581 0.2124 0.050 Uiso 1 1 calc R . .
H1A2 H 0.3464 0.4454 0.2209 0.050 Uiso 1 1 calc R . .
N1' N 0.3587(3) 0.4395(3) 0.0366(3) 0.0417(12) Uani 1 1 d . . .
N2' N 0.3019(3) 0.4869(3) 0.0325(3) 0.0427(13) Uani 1 1 d . . .
N3' N 0.2894(3) 0.4750(3) 0.0870(3) 0.0377(12) Uani 1 1 d . . .
C4' C 0.3365(3) 0.4202(4) 0.1258(3) 0.0367(14) Uani 1 1 d . . .
C5' C 0.3803(4) 0.3974(4) 0.0934(3) 0.0404(15) Uani 1 1 d . . .
H5' H 0.4185 0.3593 0.1076 0.049 Uiso 1 1 calc R . .
C6 C 0.0620(5) 0.4032(6) 0.1233(5) 0.069(2) Uani 1 1 d . . .
H6A H 0.0596 0.4526 0.1000 0.103 Uiso 1 1 calc R . .
H6B H 0.0418 0.4102 0.1582 0.103 Uiso 1 1 calc R . .
H6C H 0.0326 0.3641 0.0913 0.103 Uiso 1 1 calc R . .
C7 C 0.2965(6) 0.2460(5) 0.2442(5) 0.072(2) Uani 1 1 d . . .
H7A H 0.3151 0.2191 0.2137 0.108 Uiso 1 1 calc R . .
H7B H 0.2719 0.2085 0.2632 0.108 Uiso 1 1 calc R . .
H7C H 0.3381 0.2702 0.2802 0.108 Uiso 1 1 calc R . .
C8 C 0.3849(4) 0.4370(4) -0.0170(3) 0.0434(15) Uani 1 1 d . . .
C9 C 0.4473(7) 0.4009(9) -0.0105(5) 0.124(6) Uani 1 1 d . . .
H9 H 0.4779 0.3803 0.0316 0.149 Uiso 1 1 calc R . .
C10 C 0.4682(7) 0.3930(8) -0.0637(5) 0.115(5) Uani 1 1 d . . .
H10 H 0.5105 0.3621 -0.0589 0.138 Uiso 1 1 calc R . .
C11 C 0.4326(4) 0.4259(4) -0.1203(4) 0.0506(18) Uani 1 1 d . . .
C12 C 0.3665(6) 0.4658(5) -0.1309(5) 0.073(3) Uani 1 1 d . . .
H12 H 0.3390 0.4890 -0.1727 0.088 Uiso 1 1 calc R . .
C13 C 0.3427(6) 0.4703(5) -0.0786(5) 0.068(3) Uani 1 1 d . . .
H13 H 0.2974 0.4960 -0.0844 0.082 Uiso 1 1 calc R . .
C14 C 0.4588(5) 0.4181(5) -0.1776(5) 0.060(2) Uani 1 1 d . . .
F141 F 0.4718(4) 0.3438(3) -0.1873(3) 0.0862(17) Uani 1 1 d . . .
F142 F 0.5223(3) 0.4558(3) -0.1655(3) 0.0819(16) Uani 1 1 d . . .
F143 F 0.4108(3) 0.4443(4) -0.2350(3) 0.0793(14) Uani 1 1 d . . .
C1B C 0.1686(5) 0.6447(4) 0.0845(4) 0.0535(19) Uani 1 1 d . . .
C2B C 0.1341(4) 0.6133(5) 0.1270(4) 0.0538(19) Uani 1 1 d . . .
C3B C 0.1924(4) 0.5946(4) 0.1886(3) 0.0444(16) Uani 1 1 d . . .
C4B C 0.2617(4) 0.6122(4) 0.1835(3) 0.0391(14) Uani 1 1 d . . .
C5B C 0.2455(4) 0.6444(4) 0.1183(4) 0.0437(16) Uani 1 1 d . . .
C6B C 0.1280(7) 0.6783(6) 0.0142(5) 0.101(4) Uani 1 1 d . . .
H6B1 H 0.1238 0.7348 0.0171 0.152 Uiso 1 1 calc R . .
H6B2 H 0.0782 0.6554 -0.0055 0.152 Uiso 1 1 calc R . .
H6B3 H 0.1563 0.6660 -0.0138 0.152 Uiso 1 1 calc R . .
C7B C 0.0524(5) 0.6119(7) 0.1125(8) 0.105(4) Uani 1 1 d . . .
H7B1 H 0.0430 0.5802 0.1461 0.158 Uiso 1 1 calc R . .
H7B2 H 0.0260 0.5896 0.0682 0.158 Uiso 1 1 calc R . .
H7B3 H 0.0348 0.6650 0.1138 0.158 Uiso 1 1 calc R . .
C8B C 0.1855(7) 0.5625(6) 0.2499(5) 0.087(3) Uani 1 1 d . . .
H8B1 H 0.1903 0.6047 0.2817 0.130 Uiso 1 1 calc R . .
H8B2 H 0.2248 0.5241 0.2703 0.130 Uiso 1 1 calc R . .
H8B3 H 0.1368 0.5376 0.2382 0.130 Uiso 1 1 calc R . .
C9B C 0.3355(5) 0.6100(5) 0.2385(5) 0.079(3) Uani 1 1 d . . .
H9B1 H 0.3459 0.6605 0.2610 0.118 Uiso 1 1 calc R . .
H9B2 H 0.3737 0.5986 0.2204 0.118 Uiso 1 1 calc R . .
H9B3 H 0.3359 0.5696 0.2704 0.118 Uiso 1 1 calc R . .
C10B C 0.3019(6) 0.6751(5) 0.0925(6) 0.081(3) Uani 1 1 d . . .
H10A H 0.2893 0.7288 0.0773 0.121 Uiso 1 1 calc R . .
H10B H 0.3017 0.6429 0.0551 0.121 Uiso 1 1 calc R . .
H10C H 0.3513 0.6737 0.1281 0.121 Uiso 1 1 calc R . .
B1C B 0.2542(3) 0.9587(4) 1.0122(3) 0.0255(13) Uani 1 1 d . . .
C11C C 0.3221(3) 1.0142(3) 1.0114(3) 0.0238(11) Uani 1 1 d . . .
C12C C 0.3545(3) 1.0677(3) 1.0628(3) 0.0263(11) Uani 1 1 d . . .
H12C H 0.3381 1.0688 1.0990 0.032 Uiso 1 1 calc R . .
C13C C 0.4093(3) 1.1190(3) 1.0633(3) 0.0302(12) Uani 1 1 d . . .
C14C C 0.4336(3) 1.1201(4) 1.0106(3) 0.0343(13) Uani 1 1 d . . .
H14C H 0.4714 1.1552 1.0107 0.041 Uiso 1 1 calc R . .
C15C C 0.4020(3) 1.0694(4) 0.9583(3) 0.0327(13) Uani 1 1 d . C .
C16C C 0.3472(3) 1.0172(3) 0.9593(3) 0.0287(12) Uani 1 1 d . . .
H16C H 0.3264 0.9824 0.9229 0.034 Uiso 1 1 calc R . .
C17C C 0.4436(4) 1.1716(4) 1.1210(3) 0.0419(15) Uani 1 1 d . . .
C18C C 0.4258(3) 1.0715(3) 0.9005(3) 0.0496(17) Uani 1 1 d DU . .
F171 F 0.4757(4) 1.2335(3) 1.1069(3) 0.0867(18) Uani 1 1 d . . .
F172 F 0.4939(3) 1.1355(3) 1.1727(3) 0.092(2) Uani 1 1 d . . .
F173 F 0.3956(3) 1.2016(3) 1.1450(3) 0.0748(15) Uani 1 1 d . . .
F181 F 0.4456(6) 1.0002(4) 0.8863(5) 0.047(2) Uiso 0.50 1 d PDU C 1
F182 F 0.4820(5) 1.1203(6) 0.9071(5) 0.062(2) Uiso 0.50 1 d PDU C 1
F183 F 0.3672(4) 1.0930(6) 0.8445(4) 0.0471(19) Uiso 0.50 1 d PDU C 1
F184 F 0.4138(8) 1.0052(7) 0.8660(8) 0.058(4) Uiso 0.30 1 d PDU C 2
F185 F 0.5005(6) 1.0818(8) 0.9210(6) 0.043(3) Uiso 0.30 1 d PDU C 2
F186 F 0.3960(9) 1.1271(8) 0.8568(7) 0.067(4) Uiso 0.30 1 d PDU C 2
F187 F 0.4831(10) 1.0244(11) 0.9028(13) 0.070(7) Uiso 0.20 1 d PDU C 3
F188 F 0.4479(9) 1.1456(8) 0.8899(8) 0.028(3) Uiso 0.20 1 d PDU C 3
F189 F 0.3685(10) 1.0548(12) 0.8408(8) 0.050(5) Uiso 0.20 1 d PDU C 3
C21C C 0.2404(3) 0.8845(3) 0.9619(3) 0.0274(12) Uani 1 1 d . . .
C22C C 0.2996(3) 0.8376(3) 0.9630(3) 0.0296(12) Uani 1 1 d . . .
H22C H 0.3487 0.8521 0.9910 0.036 Uiso 1 1 calc R . .
C23C C 0.2891(4) 0.7700(4) 0.9245(3) 0.0368(14) Uani 1 1 d . D .
C24C C 0.2194(4) 0.7471(4) 0.8838(3) 0.0376(14) Uani 1 1 d . . .
H24C H 0.2123 0.7014 0.8575 0.045 Uiso 1 1 calc R . .
C25C C 0.1590(3) 0.7920(4) 0.8815(3) 0.0336(13) Uani 1 1 d . . .
C26C C 0.1693(3) 0.8583(4) 0.9200(3) 0.0314(12) Uani 1 1 d . . .
H26C H 0.1269 0.8873 0.9181 0.038 Uiso 1 1 calc R . .
C27C C 0.3539(4) 0.7245(3) 0.9276(3) 0.0532(19) Uani 1 1 d DU . .
C28C C 0.0825(4) 0.7686(5) 0.8362(3) 0.0483(18) Uani 1 1 d . . .
F271 F 0.3435(7) 0.6476(6) 0.9208(7) 0.078(4) Uiso 0.40 1 d PDU D 1
F272 F 0.3713(6) 0.7466(7) 0.8736(5) 0.057(3) Uiso 0.40 1 d PDU D 1
F273 F 0.4169(5) 0.7373(7) 0.9806(5) 0.040(3) Uiso 0.40 1 d PDU D 1
F274 F 0.3536(6) 0.6543(6) 0.9595(6) 0.062(3) Uiso 0.40 1 d PDU D 2
F275 F 0.3606(6) 0.7017(8) 0.8715(5) 0.062(3) Uiso 0.40 1 d PDU D 2
F276 F 0.4220(5) 0.7525(6) 0.9656(5) 0.044(3) Uiso 0.40 1 d PDU D 2
F277 F 0.3373(8) 0.6651(9) 0.8831(8) 0.022(3) Uiso 0.20 1 d PDU D 3
F278 F 0.3927(19) 0.6932(15) 0.9880(10) 0.114(11) Uiso 0.20 1 d PDU D 3
F279 F 0.402(2) 0.771(2) 0.9124(16) 0.138(14) Uiso 0.20 1 d PDU D 3
F281 F 0.0761(3) 0.6927(4) 0.8245(3) 0.104(2) Uani 1 1 d . . .
F282 F 0.0327(3) 0.7819(5) 0.8601(3) 0.108(3) Uani 1 1 d . . .
F283 F 0.0643(3) 0.7972(5) 0.7766(3) 0.110(3) Uani 1 1 d . . .
C31C C 0.2741(3) 0.9194(3) 1.0859(3) 0.0275(11) Uani 1 1 d . . .
C32C C 0.3471(3) 0.9087(3) 1.1310(3) 0.0276(12) Uani 1 1 d . . .
H32C H 0.3868 0.9269 1.1194 0.033 Uiso 1 1 calc R . .
C33C C 0.3636(3) 0.8724(3) 1.1922(3) 0.0344(13) Uani 1 1 d . . .
C34C C 0.3076(4) 0.8446(4) 1.2111(3) 0.0376(14) Uani 1 1 d . . .
C35C C 0.2352(4) 0.8521(4) 1.1671(3) 0.0360(14) Uani 1 1 d . . .
C36C C 0.2184(3) 0.8882(4) 1.1056(3) 0.0323(13) Uani 1 1 d . . .
H36C H 0.1679 0.8919 1.0760 0.039 Uiso 1 1 calc R . .
C37C C 0.4427(4) 0.8610(5) 1.2376(3) 0.0503(18) Uani 1 1 d . . .
C38C C 0.1734(4) 0.8250(4) 1.1875(4) 0.0509(18) Uani 1 1 d . . .
F371 F 0.4683(3) 0.7908(3) 1.2336(4) 0.106(2) Uani 1 1 d . . .
F372 F 0.4524(3) 0.8715(4) 1.3021(2) 0.0771(16) Uani 1 1 d . . .
F373 F 0.4896(2) 0.9105(3) 1.2274(2) 0.0660(13) Uani 1 1 d . . .
F381 F 0.1522(4) 0.8781(3) 1.2184(4) 0.122(3) Uani 1 1 d . . .
F382 F 0.1946(3) 0.7643(3) 1.2292(2) 0.0654(12) Uani 1 1 d . . .
F383 F 0.1148(2) 0.8002(3) 1.1365(3) 0.0757(15) Uani 1 1 d . . .
C41C C 0.1817(3) 1.0155(3) 0.9885(3) 0.0275(12) Uani 1 1 d . . .
C42C C 0.1455(3) 1.0446(3) 1.0288(3) 0.0298(12) Uani 1 1 d . . .
H42C H 0.1630 1.0298 1.0744 0.036 Uiso 1 1 calc R . .
C43C C 0.0845(3) 1.0945(4) 1.0041(3) 0.0364(14) Uani 1 1 d . E .
C44C C 0.0582(4) 1.1179(4) 0.9384(3) 0.0445(16) Uani 1 1 d . . .
H44C H 0.0158 1.1507 0.9210 0.053 Uiso 1 1 calc R . .
C45C C 0.0948(4) 1.0926(4) 0.8986(3) 0.0421(15) Uani 1 1 d . . .
C46C C 0.1541(3) 1.0431(4) 0.9231(3) 0.0336(13) Uani 1 1 d . . .
H46C H 0.1778 1.0266 0.8941 0.040 Uiso 1 1 calc R . .
C47C C 0.0466(3) 1.1204(3) 1.0482(3) 0.0541(19) Uani 1 1 d DU . .
C48C C 0.0691(5) 1.1194(6) 0.8279(4) 0.066(2) Uani 1 1 d . . .
F471 F 0.0365(6) 1.0613(5) 1.0874(5) 0.046(2) Uiso 0.40 1 d PDU E 1
F472 F -0.0246(5) 1.1434(7) 1.0147(5) 0.049(2) Uiso 0.40 1 d PDU E 1
F473 F 0.0797(6) 1.1758(6) 1.0905(6) 0.060(3) Uiso 0.40 1 d PDU E 1
F474 F 0.0022(9) 1.1828(8) 1.0235(8) 0.074(5) Uiso 0.30 1 d PDU E 2
F475 F 0.0965(6) 1.1420(8) 1.1090(5) 0.032(2) Uiso 0.30 1 d PDU E 2
F476 F 0.0041(9) 1.0646(8) 1.0597(8) 0.063(4) Uiso 0.30 1 d PDU E 2
F477 F 0.0447(8) 1.2008(6) 1.0468(8) 0.055(3) Uiso 0.30 1 d PD E 3
F478 F -0.0254(6) 1.1011(9) 1.0279(7) 0.057(4) Uiso 0.30 1 d PD E 3
F479 F 0.0771(10) 1.1044(10) 1.1135(7) 0.090(6) Uiso 0.30 1 d PD E 3
F481 F 0.0152(6) 1.0784(7) 0.7887(3) 0.205(6) Uani 1 1 d . . .
F482 F 0.0443(6) 1.1902(5) 0.8190(3) 0.153(4) Uani 1 1 d . . .
F483 F 0.1178(4) 1.1187(6) 0.8023(3) 0.144(4) Uani 1 1 d . . .

loop_
_atom_site_aniso_label
_atom_site_aniso_U_11
_atom_site_aniso_U_22
_atom_site_aniso_U_33
_atom_site_aniso_U_23
_atom_site_aniso_U_13
_atom_site_aniso_U_12
Ir1 0.02841(16) 0.04438(18) 0.02659(16) -0.00067(9) 0.00705(11) -0.00006(10)
Cl1 0.0416(10) 0.0860(15) 0.0345(9) -0.0109(8) 0.0032(8) -0.0039(9)
N1 0.048(3) 0.036(3) 0.039(3) -0.003(2) 0.017(3) -0.006(2)
N2 0.042(3) 0.049(3) 0.030(3) -0.002(2) 0.016(2) -0.007(3)
C3 0.052(4) 0.056(5) 0.044(4) -0.012(3) 0.024(3) -0.016(4)
C4 0.083(6) 0.047(5) 0.065(5) -0.014(4) 0.045(5) -0.020(4)
C5 0.083(6) 0.043(4) 0.050(4) -0.004(3) 0.038(4) -0.004(4)
C1A 0.042(4) 0.037(3) 0.042(4) 0.004(3) 0.010(3) 0.003(3)
N1' 0.038(3) 0.048(3) 0.041(3) -0.005(3) 0.017(2) 0.002(3)
N2' 0.035(3) 0.054(4) 0.038(3) -0.002(2) 0.012(2) 0.006(3)
N3' 0.036(3) 0.044(3) 0.034(3) 0.001(2) 0.014(2) -0.001(2)
C4' 0.032(3) 0.035(3) 0.036(3) -0.003(3) 0.006(3) -0.001(3)
C5' 0.036(3) 0.036(3) 0.046(4) -0.002(3) 0.011(3) 0.000(3)
C6 0.054(5) 0.088(7) 0.065(5) -0.003(5) 0.021(4) -0.025(5)
C7 0.098(7) 0.045(5) 0.089(6) 0.016(4) 0.053(6) 0.012(4)
C8 0.037(3) 0.049(4) 0.046(4) -0.006(3) 0.018(3) 0.000(3)
C9 0.111(9) 0.219(16) 0.058(6) 0.063(8) 0.051(6) 0.106(10)
C10 0.111(9) 0.181(13) 0.073(6) 0.046(7) 0.057(6) 0.103(9)
C11 0.055(4) 0.048(4) 0.059(5) -0.010(3) 0.034(4) -0.004(3)
C12 0.086(7) 0.082(7) 0.068(6) 0.024(5) 0.048(5) 0.025(5)
C13 0.083(7) 0.068(6) 0.067(6) 0.017(4) 0.044(5) 0.024(5)
C14 0.059(5) 0.058(5) 0.078(6) -0.011(4) 0.041(5) -0.003(4)
F141 0.138(5) 0.057(3) 0.096(4) -0.007(3) 0.081(4) 0.008(3)
F142 0.078(4) 0.090(4) 0.099(4) -0.005(3) 0.058(3) -0.014(3)
F143 0.082(4) 0.103(4) 0.063(3) 0.007(3) 0.039(3) 0.015(3)
C1B 0.064(5) 0.045(4) 0.039(4) -0.001(3) 0.006(4) 0.005(4)
C2B 0.034(4) 0.059(5) 0.066(5) -0.017(4) 0.016(3) 0.005(3)
C3B 0.060(4) 0.035(4) 0.044(4) -0.004(3) 0.026(3) 0.001(3)
C4B 0.035(3) 0.039(4) 0.038(3) -0.006(3) 0.008(3) 0.002(3)
C5B 0.053(4) 0.032(3) 0.056(4) 0.002(3) 0.031(3) 0.010(3)
C6B 0.131(10) 0.074(7) 0.059(6) 0.020(5) -0.009(6) 0.030(7)
C7B 0.046(5) 0.078(7) 0.188(13) -0.035(8) 0.040(7) 0.003(5)
C8B 0.145(10) 0.073(6) 0.075(6) -0.010(5) 0.079(7) -0.020(6)
C9B 0.052(5) 0.062(5) 0.085(6) -0.022(5) -0.015(4) 0.009(4)
C10B 0.107(8) 0.049(5) 0.122(8) -0.004(5) 0.085(7) -0.010(5)
B1C 0.022(3) 0.029(3) 0.026(3) 0.000(2) 0.008(3) -0.001(2)
C11C 0.022(3) 0.024(3) 0.021(3) 0.003(2) 0.003(2) 0.001(2)
C12C 0.028(3) 0.026(3) 0.026(3) 0.001(2) 0.012(2) 0.004(2)
C13C 0.030(3) 0.030(3) 0.030(3) -0.004(2) 0.010(2) 0.000(2)
C14C 0.034(3) 0.036(3) 0.034(3) -0.001(3) 0.014(3) -0.011(3)
C15C 0.035(3) 0.036(3) 0.031(3) 0.005(2) 0.017(3) -0.001(3)
C16C 0.027(3) 0.033(3) 0.023(3) -0.004(2) 0.007(2) 0.001(2)
C17C 0.039(4) 0.041(4) 0.047(4) -0.015(3) 0.017(3) -0.008(3)
C18C 0.055(4) 0.056(5) 0.046(4) -0.001(3) 0.029(3) -0.017(4)
F171 0.125(5) 0.066(3) 0.095(4) -0.043(3) 0.069(4) -0.052(3)
F172 0.091(4) 0.080(4) 0.058(3) -0.032(3) -0.027(3) 0.023(3)
F173 0.067(3) 0.089(4) 0.077(3) -0.045(3) 0.036(3) -0.009(3)
C21C 0.028(3) 0.033(3) 0.021(3) 0.002(2) 0.009(2) -0.004(2)
C22C 0.028(3) 0.032(3) 0.029(3) -0.004(2) 0.012(2) -0.003(2)
C23C 0.041(4) 0.036(3) 0.040(3) -0.001(3) 0.024(3) 0.000(3)
C24C 0.051(4) 0.035(3) 0.032(3) -0.013(3) 0.022(3) -0.014(3)
C25C 0.036(3) 0.042(3) 0.027(3) -0.008(2) 0.016(3) -0.014(3)
C26C 0.027(3) 0.041(3) 0.027(3) -0.002(2) 0.012(2) -0.002(3)
C27C 0.061(5) 0.039(4) 0.070(5) -0.019(4) 0.036(4) 0.000(3)
C28C 0.045(4) 0.065(5) 0.038(4) -0.023(3) 0.020(3) -0.015(4)
F281 0.075(4) 0.087(4) 0.127(5) -0.047(4) 0.012(3) -0.038(3)
F282 0.044(3) 0.193(7) 0.094(4) -0.084(5) 0.033(3) -0.041(4)
F283 0.061(3) 0.189(7) 0.052(3) 0.025(4) -0.012(2) -0.052(4)
C31C 0.030(3) 0.027(3) 0.027(3) -0.002(2) 0.012(2) -0.004(2)
C32C 0.028(3) 0.026(3) 0.029(3) 0.000(2) 0.013(2) 0.002(2)
C33C 0.036(3) 0.030(3) 0.030(3) 0.001(2) 0.005(3) 0.004(3)
C34C 0.046(4) 0.037(3) 0.029(3) 0.008(3) 0.014(3) 0.003(3)
C35C 0.043(4) 0.040(3) 0.033(3) 0.003(3) 0.024(3) 0.000(3)
C36C 0.032(3) 0.032(3) 0.032(3) 0.002(2) 0.011(3) -0.002(2)
C37C 0.041(4) 0.062(5) 0.038(4) 0.014(3) 0.003(3) 0.003(4)
C38C 0.059(5) 0.052(4) 0.056(4) 0.008(4) 0.039(4) 0.000(4)
F371 0.066(3) 0.070(3) 0.135(5) -0.009(3) -0.018(3) 0.042(3)
F372 0.057(3) 0.123(5) 0.034(2) 0.019(3) -0.001(2) -0.010(3)
F373 0.036(2) 0.097(4) 0.052(2) 0.022(2) 0.0020(19) 0.003(2)
F381 0.174(7) 0.068(4) 0.213(8) -0.014(4) 0.173(7) -0.005(4)
F382 0.076(3) 0.072(3) 0.058(3) 0.019(2) 0.037(2) -0.009(2)
F383 0.042(2) 0.112(4) 0.076(3) 0.037(3) 0.026(2) -0.005(3)
C41C 0.025(3) 0.030(3) 0.025(3) -0.003(2) 0.007(2) -0.005(2)
C42C 0.033(3) 0.029(3) 0.026(3) 0.001(2) 0.010(2) 0.000(2)
C43C 0.035(3) 0.034(3) 0.044(3) -0.004(3) 0.018(3) 0.001(3)
C44C 0.034(3) 0.048(4) 0.045(4) 0.004(3) 0.008(3) 0.015(3)
C45C 0.039(3) 0.050(4) 0.032(3) 0.009(3) 0.007(3) 0.009(3)
C46C 0.031(3) 0.043(4) 0.028(3) 0.003(3) 0.012(3) 0.003(3)
C47C 0.052(4) 0.054(5) 0.057(5) -0.009(4) 0.022(4) 0.011(4)
C48C 0.062(5) 0.088(6) 0.043(4) 0.023(4) 0.014(4) 0.034(5)
F481 0.230(11) 0.277(13) 0.035(3) 0.036(5) -0.035(5) -0.139(10)
F482 0.234(10) 0.135(6) 0.073(4) 0.053(4) 0.039(5) 0.109(7)
F483 0.121(5) 0.259(10) 0.072(4) 0.096(5) 0.058(4) 0.087(6)

loop_
_atom_type_symbol
_atom_type_description
_atom_type_scat_dispersion_real
_atom_type_scat_dispersion_imag
_atom_type_scat_source
C C 0.0033 0.0016 'International Tables Vol C Tables 4.2.6.8 and 6.1.1.4'
H H 0.0000 0.0000 'International Tables Vol C Tables 4.2.6.8 and 6.1.1.4'
B B 0.0013 0.0007 'International Tables Vol C Tables 4.2.6.8 and 6.1.1.4'
F F 0.0171 0.0103 'International Tables Vol C Tables 4.2.6.8 and 6.1.1.4'
Cl Cl 0.1484 0.1585 'International Tables Vol C Tables 4.2.6.8 and 6.1.1.4'
Ir Ir -1.4442 7.9887 'International Tables Vol C Tables 4.2.6.8 and 6.1.1.4'
N N 0.0061 0.0033 'International Tables Vol C Tables 4.2.6.8 and 6.1.1.4'

loop_
_geom_angle_atom_site_label_1
_geom_angle_atom_site_label_2
_geom_angle_atom_site_label_3
_geom_angle
Cl3E C1E C1E' 68.2(16)
Cl3E C1E Cl2E 96.3(19)
C1E' C1E Cl2E 45.2(11)
Cl3E C1E Cl1E 3.9(7)
C1E' C1E Cl1E 65.0(14)
Cl2E C1E Cl1E 92.3(14)
Cl2E C1E' C1E 83.5(17)
Cl2E C1E' Cl3E 112(2)
C1E C1E' Cl3E 51.7(10)
Cl2E C1E' Cl4E 15.6(9)
C1E C1E' Cl4E 97.6(18)
Cl3E C1E' Cl4E 116.3(18)
Cl2E C1E' Cl1E 116.4(18)
C1E C1E' Cl1E 68.3(11)
Cl3E C1E' Cl1E 16.7(6)
Cl4E C1E' Cl1E 116.1(17)
Cl3E Cl1E C1E' 54.4(18)
Cl3E Cl1E C1E 9.4(17)
C1E' Cl1E C1E 46.7(12)
Cl4E Cl2E C1E' 113(3)
Cl4E Cl2E C1E 154(3)
C1E' Cl2E C1E 51.3(14)
Cl1E Cl3E C1E 167(2)
Cl1E Cl3E C1E' 109(2)
C1E Cl3E C1E' 60.1(16)
Cl2E Cl4E C1E' 51(2)
Cl1F C1F Cl2F 115.3(12)
Cl1F C1F Cl3F 19.8(5)
Cl2F C1F Cl3F 135.1(13)
Cl1F C1F Cl2' 97.6(13)
Cl2F C1F Cl2' 19.3(9)
Cl3F C1F Cl2' 117.1(13)
Cl1F C1F Cl4F 94.1(9)
Cl2F C1F Cl4F 22.2(8)
Cl3F C1F Cl4F 113.9(10)
Cl2' C1F Cl4F 15.4(8)
Cl1F C1F Cl1' 7.4(7)
Cl2F C1F Cl1' 122.4(12)
Cl3F C1F Cl1' 12.7(6)
Cl2' C1F Cl1' 104.5(13)
Cl4F C1F Cl1' 101.4(9)
Cl2' Cl2F C1F 87(3)
Cl2F Cl2' C1F 74(3)
Cl3F Cl1' C1F 42(2)
Cl1' Cl3F C1F 125(3)
N3' Ir1 N2 84.0(2)
N3' Ir1 C4B 103.5(2)
N2 Ir1 C4B 112.9(2)
N3' Ir1 C2B 161.4(3)
N2 Ir1 C2B 113.7(3)
C4B Ir1 C2B 65.1(3)
N3' Ir1 C1B 123.6(3)
N2 Ir1 C1B 152.3(3)
C4B Ir1 C1B 64.4(3)
C2B Ir1 C1B 38.9(3)
N3' Ir1 C3B 138.5(2)
N2 Ir1 C3B 95.9(2)
C4B Ir1 C3B 38.6(3)
C2B Ir1 C3B 38.6(3)
C1B Ir1 C3B 64.3(3)
N3' Ir1 C5B 97.1(2)
N2 Ir1 C5B 151.4(2)
C4B Ir1 C5B 38.9(3)
C2B Ir1 C5B 64.6(3)
C1B Ir1 C5B 37.7(3)
C3B Ir1 C5B 64.4(3)
N3' Ir1 Cl1 85.13(16)
N2 Ir1 Cl1 87.77(15)
C4B Ir1 Cl1 158.12(19)
C2B Ir1 Cl1 100.7(2)
C1B Ir1 Cl1 93.9(2)
C3B Ir1 Cl1 136.4(2)
C5B Ir1 Cl1 120.9(2)
C5 N1 N2 111.2(6)
C5 N1 C1A 128.1(6)
N2 N1 C1A 120.7(5)
C3 N2 N1 106.5(6)
C3 N2 Ir1 131.0(5)
N1 N2 Ir1 122.5(4)
N2 C3 C4 109.0(7)
N2 C3 C6 124.6(7)
C4 C3 C6 126.4(7)
C3 C4 C5 107.4(7)
C3 C4 H4 126.3
C5 C4 H4 126.3
N1 C5 C4 105.9(7)
N1 C5 C7 124.5(8)
C4 C5 C7 129.6(7)
N1 C1A C4' 111.7(5)
N1 C1A H1A1 109.3
C4' C1A H1A1 109.3
N1 C1A H1A2 109.3
C4' C1A H1A2 109.3
H1A1 C1A H1A2 107.9
N2' N1' C5' 110.5(5)
N2' N1' C8 119.7(6)
C5' N1' C8 129.7(6)
N3' N2' N1' 105.7(5)
N2' N3' C4' 110.8(5)
N2' N3' Ir1 125.2(4)
C4' N3' Ir1 123.9(4)
C5' C4' N3' 106.9(6)
C5' C4' C1A 133.5(6)
N3' C4' C1A 119.6(6)
C4' C5' N1' 106.1(6)
C4' C5' H5' 127.0
N1' C5' H5' 127.0
C3 C6 H6A 109.5
C3 C6 H6B 109.5
H6A C6 H6B 109.5
C3 C6 H6C 109.5
H6A C6 H6C 109.5
H6B C6 H6C 109.5
C5 C7 H7A 109.5
C5 C7 H7B 109.5
H7A C7 H7B 109.5
C5 C7 H7C 109.5
H7A C7 H7C 109.5
H7B C7 H7C 109.5
C9 C8 C13 118.7(7)
C9 C8 N1' 121.3(7)
C13 C8 N1' 120.0(6)
C8 C9 C10 120.7(9)
C8 C9 H9 119.7
C10 C9 H9 119.7
C11 C10 C9 122.3(9)
C11 C10 H10 118.9
C9 C10 H10 118.9
C10 C11 C12 120.2(8)
C10 C11 C14 121.0(8)
C12 C11 C14 118.8(8)
C13 C12 C11 117.8(9)
C13 C12 H12 121.1
C11 C12 H12 121.1
C12 C13 C8 120.1(9)
C12 C13 H13 119.9
C8 C13 H13 119.9
F143 C14 F142 107.0(7)
F143 C14 F141 106.7(7)
F142 C14 F141 106.4(7)
F143 C14 C11 113.9(7)
F142 C14 C11 111.6(7)
F141 C14 C11 110.8(7)
C5B C1B C2B 109.2(6)
C5B C1B C6B 124.7(9)
C2B C1B C6B 126.1(9)
C5B C1B Ir1 71.4(4)
C2B C1B Ir1 70.5(4)
C6B C1B Ir1 126.9(6)
C3B C2B C1B 106.7(6)
C3B C2B C7B 126.8(9)
C1B C2B C7B 125.9(9)
C3B C2B Ir1 70.9(4)
C1B C2B Ir1 70.6(4)
C7B C2B Ir1 130.3(6)
C2B C3B C4B 108.7(6)
C2B C3B C8B 127.7(8)
C4B C3B C8B 123.6(8)
C2B C3B Ir1 70.5(4)
C4B C3B Ir1 70.4(4)
C8B C3B Ir1 125.4(6)
C3B C4B C5B 107.1(6)
C3B C4B C9B 126.2(7)
C5B C4B C9B 126.0(7)
C3B C4B Ir1 70.9(4)
C5B C4B Ir1 70.9(4)
C9B C4B Ir1 130.8(5)
C1B C5B C4B 108.3(6)
C1B C5B C10B 126.2(8)
C4B C5B C10B 125.5(7)
C1B C5B Ir1 70.8(4)
C4B C5B Ir1 70.2(4)
C10B C5B Ir1 126.5(5)
C1B C6B H6B1 109.5
C1B C6B H6B2 109.5
H6B1 C6B H6B2 109.5
C1B C6B H6B3 109.5
H6B1 C6B H6B3 109.5
H6B2 C6B H6B3 109.5
C2B C7B H7B1 109.5
C2B C7B H7B2 109.5
H7B1 C7B H7B2 109.5
C2B C7B H7B3 109.5
H7B1 C7B H7B3 109.5
H7B2 C7B H7B3 109.5
C3B C8B H8B1 109.5
C3B C8B H8B2 109.5
H8B1 C8B H8B2 109.5
C3B C8B H8B3 109.5
H8B1 C8B H8B3 109.5
H8B2 C8B H8B3 109.5
C4B C9B H9B1 109.5
C4B C9B H9B2 109.5
H9B1 C9B H9B2 109.5
C4B C9B H9B3 109.5
H9B1 C9B H9B3 109.5
H9B2 C9B H9B3 109.5
C5B C10B H10A 109.5
C5B C10B H10B 109.5
H10A C10B H10B 109.5
C5B C10B H10C 109.5
H10A C10B H10C 109.5
H10B C10B H10C 109.5
C41C B1C C21C 110.7(5)
C41C B1C C11C 104.5(4)
C21C B1C C11C 112.4(5)
C41C B1C C31C 114.4(5)
C21C B1C C31C 104.2(4)
C11C B1C C31C 111.0(4)
C16C C11C C12C 115.6(5)
C16C C11C B1C 124.2(5)
C12C C11C B1C 119.9(5)
C13C C12C C11C 122.8(5)
C13C C12C H12C 118.6
C11C C12C H12C 118.6
C12C C13C C14C 120.2(5)
C12C C13C C17C 119.9(5)
C14C C13C C17C 119.9(5)
C15C C14C C13C 118.8(5)
C15C C14C H14C 120.6
C13C C14C H14C 120.6
C14C C15C C16C 120.0(5)
C14C C15C C18C 119.4(5)
C16C C15C C18C 120.5(5)
C11C C16C C15C 122.6(5)
C11C C16C H16C 118.7
C15C C16C H16C 118.7
F171 C17C F172 108.0(6)
F171 C17C F173 103.6(6)
F172 C17C F173 104.7(6)
F171 C17C C13C 113.5(6)
F172 C17C C13C 112.3(6)
F173 C17C C13C 114.0(5)
F186 C18C F184 106.4(7)
F186 C18C F182 75.0(7)
F184 C18C F182 123.9(9)
F186 C18C F181 125.5(9)
F184 C18C F181 26.4(6)
F182 C18C F181 107.6(6)
F186 C18C F185 105.4(7)
F184 C18C F185 103.5(7)
F182 C18C F185 32.7(5)
F181 C18C F185 80.4(6)
F186 C18C F187 126.2(14)
F184 C18C F187 58.7(9)
F182 C18C F187 75.4(8)
F181 C18C F187 34.1(8)
F185 C18C F187 46.3(8)
F186 C18C F183 34.0(6)
F184 C18C F183 79.8(7)
F182 C18C F183 107.3(6)
F181 C18C F183 104.8(5)
F185 C18C F183 133.2(8)
F187 C18C F183 126.1(12)
F186 C18C F189 59.9(9)
F184 C18C F189 52.3(9)
F182 C18C F189 124.4(10)
F181 C18C F189 78.2(8)
F185 C18C F189 135.7(11)
F187 C18C F189 105.6(9)
F183 C18C F189 28.0(7)
F186 C18C F188 45.2(7)
F184 C18C F188 133.7(11)
F182 C18C F188 32.3(6)
F181 C18C F188 131.4(8)
F185 C18C F188 65.0(7)
F187 C18C F188 104.6(8)
F183 C18C F188 79.1(7)
F189 C18C F188 103.1(8)
F186 C18C C15C 115.5(9)
F184 C18C C15C 113.9(8)
F182 C18C C15C 115.1(6)
F181 C18C C15C 111.9(6)
F185 C18C C15C 111.1(7)
F187 C18C C15C 117.6(12)
F183 C18C C15C 109.6(6)
F189 C18C C15C 112.7(10)
F188 C18C C15C 112.0(8)
C22C C21C C26C 115.2(5)
C22C C21C B1C 120.8(5)
C26C C21C B1C 123.7(5)
C21C C22C C23C 122.4(5)
C21C C22C H22C 118.8
C23C C22C H22C 118.8
C24C C23C C22C 120.6(6)
C24C C23C C27C 120.1(5)
C22C C23C C27C 119.3(5)
C23C C24C C25C 118.7(5)
C23C C24C H24C 120.7
C25C C24C H24C 120.7
C26C C25C C24C 120.7(5)
C26C C25C C28C 120.0(6)
C24C C25C C28C 119.3(6)
C25C C26C C21C 122.4(6)
C25C C26C H26C 118.8
C21C C26C H26C 118.8
F275 C27C F271 70.7(6)
F275 C27C F273 117.2(8)
F271 C27C F273 107.8(7)
F275 C27C F278 123.7(16)
F271 C27C F278 73.6(11)
F273 C27C F278 40.7(12)
F275 C27C F276 104.6(7)
F271 C27C F276 119.4(9)
F273 C27C F276 19.4(5)
F278 C27C F276 59.6(14)
F275 C27C F279 68.9(11)
F271 C27C F279 130.0(18)
F273 C27C F279 67.9(14)
F278 C27C F279 106.6(12)
F276 C27C F279 48.5(14)
F275 C27C F277 37.6(6)
F271 C27C F277 36.0(6)
F273 C27C F277 128.7(9)
F278 C27C F277 106.4(11)
F276 C27C F277 128.0(9)
F279 C27C F277 105.8(11)
F275 C27C F272 34.1(5)
F271 C27C F272 104.7(6)
F273 C27C F272 104.0(6)
F278 C27C F272 134.5(18)
F276 C27C F272 85.5(6)
F279 C27C F272 39.4(11)
F277 C27C F272 71.2(7)
F275 C27C F274 102.5(6)
F271 C27C F274 33.7(6)
F273 C27C F274 83.7(6)
F278 C27C F274 43.8(11)
F276 C27C F274 101.1(6)
F279 C27C F274 139(2)
F277 C27C F274 69.7(7)
F272 C27C F274 134.7(7)
F275 C27C C23C 119.7(7)
F271 C27C C23C 115.7(8)
F273 C27C C23C 116.3(6)
F278 C27C C23C 114.5(16)
F276 C27C C23C 117.5(7)
F279 C27C C23C 109.4(19)
F277 C27C C23C 113.6(8)
F272 C27C C23C 107.1(7)
F274 C27C C23C 108.9(7)
F282 C28C F283 111.7(8)
F282 C28C F281 102.9(7)
F283 C28C F281 102.3(6)
F282 C28C C25C 113.7(5)
F283 C28C C25C 112.4(6)
F281 C28C C25C 112.9(7)
C32C C31C C36C 115.5(5)
C32C C31C B1C 122.6(5)
C36C C31C B1C 121.7(5)
C33C C32C C31C 122.3(5)
C33C C32C H32C 118.8
C31C C32C H32C 118.8
C34C C33C C32C 120.8(5)
C34C C33C C37C 119.2(6)
C32C C33C C37C 119.9(6)
C35C C34C C33C 118.3(5)
C34C C35C C36C 121.0(6)
C34C C35C C38C 119.2(6)
C36C C35C C38C 119.7(6)
C35C C36C C31C 122.0(6)
C35C C36C H36C 119.0
C31C C36C H36C 119.0
F371 C37C F373 106.1(7)
F371 C37C F372 106.3(6)
F373 C37C F372 104.6(6)
F371 C37C C33C 113.3(6)
F373 C37C C33C 114.0(6)
F372 C37C C33C 111.9(6)
F381 C38C F383 108.6(7)
F381 C38C F382 106.3(6)
F383 C38C F382 105.1(6)
F381 C38C C35C 112.3(6)
F383 C38C C35C 112.7(6)
F382 C38C C35C 111.4(6)
C46C C41C C42C 114.8(5)
C46C C41C B1C 118.6(5)
C42C C41C B1C 126.5(5)
C43C C42C C41C 122.3(5)
C43C C42C H42C 118.9
C41C C42C H42C 118.9
C44C C43C C42C 120.4(6)
C44C C43C C47C 119.8(6)
C42C C43C C47C 119.7(6)
C43C C44C C45C 118.3(6)
C43C C44C H44C 120.8
C45C C44C H44C 120.8
C46C C45C C44C 120.7(6)
C46C C45C C48C 119.7(6)
C44C C45C C48C 119.5(6)
C45C C46C C41C 123.4(6)
C45C C46C H46C 118.3
C41C C46C H46C 118.3
F473 C47C F479 60.4(8)
F473 C47C F478 125.8(10)
F479 C47C F478 106.6(8)
F473 C47C F476 124.1(9)
F479 C47C F476 73.5(8)
F478 C47C F476 41.4(7)
F473 C47C F474 76.7(7)
F479 C47C F474 122.8(12)
F478 C47C F474 68.7(7)
F476 C47C F474 107.2(7)
F473 C47C F472 107.0(6)
F479 C47C F472 125.4(11)
F478 C47C F472 33.8(6)
F476 C47C F472 74.6(7)
F474 C47C F472 35.8(6)
F473 C47C F475 30.8(5)
F479 C47C F475 33.3(7)
F478 C47C F475 131.3(9)
F476 C47C F475 106.2(7)
F474 C47C F475 106.3(7)
F472 C47C F475 130.4(8)
F473 C47C F471 104.6(6)
F479 C47C F471 46.4(7)
F478 C47C F471 69.4(7)
F476 C47C F471 29.1(6)
F474 C47C F471 127.5(10)
F472 C47C F471 101.0(6)
F475 C47C F471 79.8(6)
F473 C47C F477 44.7(6)
F479 C47C F477 103.0(8)
F478 C47C F477 103.0(7)
F476 C47C F477 134.7(10)
F474 C47C F477 36.0(7)
F472 C47C F477 71.5(6)
F475 C47C F477 75.5(7)
F471 C47C F477 137.6(9)
F473 C47C C43C 116.0(7)
F479 C47C C43C 119.4(10)
F478 C47C C43C 115.2(8)
F476 C47C C43C 113.2(8)
F474 C47C C43C 112.5(9)
F472 C47C C43C 113.6(6)
F475 C47C C43C 111.1(7)
F471 C47C C43C 113.2(6)
F477 C47C C43C 107.6(8)
F483 C48C F481 105.4(10)
F483 C48C F482 104.0(9)
F481 C48C F482 104.7(9)
F483 C48C C45C 115.6(7)
F481 C48C C45C 112.4(8)
F482 C48C C45C 113.8(8)

loop_
_geom_bond_atom_site_label_1
_geom_bond_atom_site_label_2
_geom_bond_distance
C1E Cl3E 1.47(3)
C1E C1E' 1.63(4)
C1E Cl2E 2.07(3)
C1E Cl1E 2.08(3)
C1E' Cl2E 1.48(3)
C1E' Cl3E 1.741(18)
C1E' Cl4E 1.748(18)
C1E' Cl1E 2.03(2)
Cl1E Cl3E 0.616(17)
Cl2E Cl4E 0.51(2)
C1F Cl1F 1.648(19)
C1F Cl2F 1.68(2)
C1F Cl3F 1.698(18)
C1F Cl2' 1.74(3)
C1F Cl4F 1.835(19)
C1F Cl1' 2.07(2)
Cl2F Cl2' 0.58(3)
Cl1' Cl3F 0.554(15)
Ir1 N3' 2.086(5)
Ir1 N2 2.118(5)
Ir1 C4B 2.149(6)
Ir1 C2B 2.149(7)
Ir1 C1B 2.149(7)
Ir1 C3B 2.155(6)
Ir1 C5B 2.158(7)
Ir1 Cl1 2.3823(17)
N1 C5 1.335(9)
N1 N2 1.374(8)
N1 C1A 1.438(8)
N2 C3 1.338(9)
C3 C4 1.381(12)
C3 C6 1.479(11)
C4 C5 1.393(12)
C4 H4 0.9500
C5 C7 1.489(12)
C1A C4' 1.486(9)
C1A H1A1 0.9900
C1A H1A2 0.9900
N1' N2' 1.348(8)
N1' C5' 1.350(9)
N1' C8 1.432(8)
N2' N3' 1.307(8)
N3' C4' 1.360(8)
C4' C5' 1.348(9)
C5' H5' 0.9500
C6 H6A 0.9800
C6 H6B 0.9800
C6 H6C 0.9800
C7 H7A 0.9800
C7 H7B 0.9800
C7 H7C 0.9800
C8 C9 1.321(12)
C8 C13 1.397(12)
C9 C10 1.364(13)
C9 H9 0.9500
C10 C11 1.288(12)
C10 H10 0.9500
C11 C12 1.396(12)
C11 C14 1.512(10)
C12 C13 1.377(12)
C12 H12 0.9500
C13 H13 0.9500
C14 F143 1.320(10)
C14 F142 1.328(9)
C14 F141 1.336(9)
C1B C5B 1.393(11)
C1B C2B 1.432(12)
C1B C6B 1.538(11)
C2B C3B 1.422(11)
C2B C7B 1.495(11)
C3B C4B 1.424(10)
C3B C8B 1.490(11)
C4B C5B 1.435(10)
C4B C9B 1.478(10)
C5B C10B 1.501(11)
C6B H6B1 0.9800
C6B H6B2 0.9800
C6B H6B3 0.9800
C7B H7B1 0.9800
C7B H7B2 0.9800
C7B H7B3 0.9800
C8B H8B1 0.9800
C8B H8B2 0.9800
C8B H8B3 0.9800
C9B H9B1 0.9800
C9B H9B2 0.9800
C9B H9B3 0.9800
C10B H10A 0.9800
C10B H10B 0.9800
C10B H10C 0.9800
B1C C41C 1.630(8)
B1C C21C 1.634(8)
B1C C11C 1.634(8)
B1C C31C 1.639(8)
C11C C16C 1.385(8)
C11C C12C 1.398(8)
C12C C13C 1.378(8)
C12C H12C 0.9500
C13C C14C 1.389(8)
C13C C17C 1.482(8)
C14C C15C 1.378(8)
C14C H14C 0.9500
C15C C16C 1.399(8)
C15C C18C 1.488(9)
C16C H16C 0.9500
C17C F171 1.327(8)
C17C F172 1.328(9)
C17C F173 1.331(8)
C18C F186 1.317(11)
C18C F184 1.336(11)
C18C F182 1.341(8)
C18C F181 1.356(8)
C18C F185 1.359(10)
C18C F187 1.362(14)
C18C F183 1.364(8)
C18C F189 1.381(14)
C18C F188 1.392(13)
C21C C22C 1.398(8)
C21C C26C 1.409(8)
C22C C23C 1.402(8)
C22C H22C 0.9500
C23C C24C 1.366(9)
C23C C27C 1.460(9)
C24C C25C 1.389(9)
C24C H24C 0.9500
C25C C26C 1.382(8)
C25C C28C 1.494(9)
C26C H26C 0.9500
C27C F275 1.327(9)
C27C F271 1.339(10)
C27C F273 1.343(9)
C27C F278 1.351(16)
C27C F276 1.355(9)
C27C F279 1.357(17)
C27C F277 1.357(14)
C27C F272 1.387(9)
C27C F274 1.393(9)
C28C F282 1.277(8)
C28C F283 1.298(9)
C28C F281 1.328(9)
C31C C32C 1.397(8)
C31C C36C 1.409(8)
C32C C33C 1.388(8)
C32C H32C 0.9500
C33C C34C 1.384(9)
C33C C37C 1.491(9)
C34C C35C 1.376(9)
C35C C36C 1.390(8)
C35C C38C 1.500(9)
C36C H36C 0.9500
C37C F371 1.323(9)
C37C F373 1.324(9)
C37C F372 1.348(9)
C38C F381 1.289(9)
C38C F383 1.321(9)
C38C F382 1.340(9)
C41C C46C 1.394(8)
C41C C42C 1.401(8)
C42C C43C 1.395(9)
C42C H42C 0.9500
C43C C44C 1.376(9)
C43C C47C 1.476(10)
C44C C45C 1.377(10)
C44C H44C 0.9500
C45C C46C 1.370(9)
C45C C48C 1.493(10)
C46C H46C 0.9500
C47C F473 1.312(9)
C47C F479 1.339(12)
C47C F478 1.339(11)
C47C F476 1.349(11)
C47C F474 1.355(11)
C47C F472 1.355(9)
C47C F475 1.359(10)
C47C F471 1.384(9)
C47C F477 1.385(11)
C48C F483 1.263(10)
C48C F481 1.283(12)
C48C F482 1.299(11)

loop_
_geom_torsion_atom_site_label_1
_geom_torsion_atom_site_label_2
_geom_torsion_atom_site_label_3
_geom_torsion_atom_site_label_4
_geom_torsion
Cl3E C1E C1E' Cl2E -124.3(19)
Cl1E C1E C1E' Cl2E -121.7(17)
Cl2E C1E C1E' Cl3E 124.3(19)
Cl1E C1E C1E' Cl3E 2.5(9)
Cl3E C1E C1E' Cl4E -117.6(17)
Cl2E C1E C1E' Cl4E 6.7(9)
Cl1E C1E C1E' Cl4E -115.1(16)
Cl3E C1E C1E' Cl1E -2.5(9)
Cl2E C1E C1E' Cl1E 121.7(17)
Cl2E C1E' Cl1E Cl3E 77(3)
C1E C1E' Cl1E Cl3E 7(3)
Cl4E C1E' Cl1E Cl3E 95(3)
Cl2E C1E' Cl1E C1E 71(2)
Cl3E C1E' Cl1E C1E -7(3)
Cl4E C1E' Cl1E C1E 88(2)
C1E' C1E Cl1E Cl3E -143(13)
Cl2E C1E Cl1E Cl3E 180(100)
Cl3E C1E Cl1E C1E' 143(13)
Cl2E C1E Cl1E C1E' -37.2(12)
C1E C1E' Cl2E Cl4E 155(3)
Cl3E C1E' Cl2E Cl4E 110(3)
Cl1E C1E' Cl2E Cl4E 93(3)
Cl3E C1E' Cl2E C1E -44.3(16)
Cl4E C1E' Cl2E C1E -155(3)
Cl1E C1E' Cl2E C1E -61.9(17)
Cl3E C1E Cl2E Cl4E -12(8)
C1E' C1E Cl2E Cl4E -62(8)
Cl1E C1E Cl2E Cl4E -12(8)
Cl3E C1E Cl2E C1E' 50.5(19)
Cl1E C1E Cl2E C1E' 50.5(17)
C1E' Cl1E Cl3E C1E -32(12)
C1E Cl1E Cl3E C1E' 32(12)
C1E' C1E Cl3E Cl1E 36(13)
Cl2E C1E Cl3E Cl1E 0(13)
Cl2E C1E Cl3E C1E' -36.2(13)
Cl1E C1E Cl3E C1E' -36(13)
Cl2E C1E' Cl3E Cl1E -110(3)
C1E C1E' Cl3E Cl1E -172(3)
Cl4E C1E' Cl3E Cl1E -93(3)
Cl2E C1E' Cl3E C1E 62(2)
Cl4E C1E' Cl3E C1E 78(2)
Cl1E C1E' Cl3E C1E 172(3)
C1E Cl2E Cl4E C1E' 49(6)
C1E C1E' Cl4E Cl2E -25(3)
Cl3E C1E' Cl4E Cl2E -76(4)
Cl1E C1E' Cl4E Cl2E -95(4)
Cl1F C1F Cl2F Cl2' 25(5)
Cl3F C1F Cl2F Cl2' 24(5)
Cl4F C1F Cl2F Cl2' 44(3)
Cl1' C1F Cl2F Cl2' 23(5)
Cl1F C1F Cl2' Cl2F -157(4)
Cl3F C1F Cl2' Cl2F -161(4)
Cl4F C1F Cl2' Cl2F -80(5)
Cl1' C1F Cl2' Cl2F -160(4)
Cl1F C1F Cl1' Cl3F 162(6)
Cl2F C1F Cl1' Cl3F 177(3)
Cl2' C1F Cl1' Cl3F -175(3)
Cl4F C1F Cl1' Cl3F 169(3)
Cl1F C1F Cl3F Cl1' -7(2)
Cl2F C1F Cl3F Cl1' -4(3)
Cl2' C1F Cl3F Cl1' 5(3)
Cl4F C1F Cl3F Cl1' -12(3)
C5 N1 N2 C3 -0.5(7)
C1A N1 N2 C3 -179.4(6)
C5 N1 N2 Ir1 178.8(4)
C1A N1 N2 Ir1 0.0(7)
N3' Ir1 N2 C3 -144.6(6)
C4B Ir1 N2 C3 113.2(6)
C2B Ir1 N2 C3 41.5(6)
C1B Ir1 N2 C3 35.0(8)
C3B Ir1 N2 C3 77.2(6)
C5B Ir1 N2 C3 121.6(6)
Cl1 Ir1 N2 C3 -59.2(6)
N3' Ir1 N2 N1 36.3(4)
C4B Ir1 N2 N1 -65.9(5)
C2B Ir1 N2 N1 -137.7(5)
C1B Ir1 N2 N1 -144.2(5)
C3B Ir1 N2 N1 -102.0(5)
C5B Ir1 N2 N1 -57.6(7)
Cl1 Ir1 N2 N1 121.6(4)
N1 N2 C3 C4 0.4(7)
Ir1 N2 C3 C4 -178.9(5)
N1 N2 C3 C6 -178.6(7)
Ir1 N2 C3 C6 2.1(10)
N2 C3 C4 C5 -0.1(8)
C6 C3 C4 C5 178.8(8)
N2 N1 C5 C4 0.4(8)
C1A N1 C5 C4 179.2(6)
N2 N1 C5 C7 179.6(7)
C1A N1 C5 C7 -1.7(11)
C3 C4 C5 N1 -0.2(8)
C3 C4 C5 C7 -179.3(8)
C5 N1 C1A C4' 127.3(7)
N2 N1 C1A C4' -54.0(8)
C5' N1' N2' N3' 1.2(7)
C8 N1' N2' N3' 178.3(6)
N1' N2' N3' C4' -0.8(7)
N1' N2' N3' Ir1 -176.9(4)
N2 Ir1 N3' N2' 142.5(5)
C4B Ir1 N3' N2' -105.4(5)
C2B Ir1 N3' N2' -55.2(10)
C1B Ir1 N3' N2' -37.3(6)
C3B Ir1 N3' N2' -125.3(5)
C5B Ir1 N3' N2' -66.3(5)
Cl1 Ir1 N3' N2' 54.2(5)
N2 Ir1 N3' C4' -33.1(5)
C4B Ir1 N3' C4' 79.0(5)
C2B Ir1 N3' C4' 129.2(8)
C1B Ir1 N3' C4' 147.1(5)
C3B Ir1 N3' C4' 59.1(6)
C5B Ir1 N3' C4' 118.1(5)
Cl1 Ir1 N3' C4' -121.3(5)
N2' N3' C4' C5' 0.1(7)
Ir1 N3' C4' C5' 176.3(4)
N2' N3' C4' C1A 178.4(6)
Ir1 N3' C4' C1A -5.5(8)
N1 C1A C4' C5' -124.6(8)
N1 C1A C4' N3' 57.7(8)
N3' C4' C5' N1' 0.6(7)
C1A C4' C5' N1' -177.3(7)
N2' N1' C5' C4' -1.1(7)
C8 N1' C5' C4' -177.9(6)
N2' N1' C8 C9 169.4(11)
C5' N1' C8 C9 -14.1(14)
N2' N1' C8 C13 -13.5(10)
C5' N1' C8 C13 163.0(8)
C13 C8 C9 C10 -3(2)
N1' C8 C9 C10 174.1(13)
C8 C9 C10 C11 7(3)
C9 C10 C11 C12 -6(2)
C9 C10 C11 C14 177.9(13)
C10 C11 C12 C13 1.8(16)
C14 C11 C12 C13 178.2(8)
C11 C12 C13 C8 1.4(15)
C9 C8 C13 C12 -0.6(16)
N1' C8 C13 C12 -177.9(8)
C10 C11 C14 F143 169.9(11)
C12 C11 C14 F143 -6.5(11)
C10 C11 C14 F142 -68.9(13)
C12 C11 C14 F142 114.8(9)
C10 C11 C14 F141 49.5(13)
C12 C11 C14 F141 -126.8(9)
N3' Ir1 C1B C5B -51.9(5)
N2 Ir1 C1B C5B 128.6(5)
C4B Ir1 C1B C5B 37.7(4)
C2B Ir1 C1B C5B 119.1(6)
C3B Ir1 C1B C5B 80.8(5)
Cl1 Ir1 C1B C5B -138.7(4)
N3' Ir1 C1B C2B -171.0(4)
N2 Ir1 C1B C2B 9.5(7)
C4B Ir1 C1B C2B -81.4(4)
C3B Ir1 C1B C2B -38.3(4)
C5B Ir1 C1B C2B -119.1(6)
Cl1 Ir1 C1B C2B 102.2(4)
N3' Ir1 C1B C6B 68.0(10)
N2 Ir1 C1B C6B -111.5(9)
C4B Ir1 C1B C6B 157.6(10)
C2B Ir1 C1B C6B -121.0(11)
C3B Ir1 C1B C6B -159.3(10)
C5B Ir1 C1B C6B 119.9(11)
Cl1 Ir1 C1B C6B -18.8(9)
C5B C1B C2B C3B 0.8(8)
C6B C1B C2B C3B -175.8(8)
Ir1 C1B C2B C3B 62.1(5)
C5B C1B C2B C7B 172.5(8)
C6B C1B C2B C7B -4.1(13)
Ir1 C1B C2B C7B -126.2(8)
C5B C1B C2B Ir1 -61.3(5)
C6B C1B C2B Ir1 122.1(8)
N3' Ir1 C2B C3B -92.3(9)
N2 Ir1 C2B C3B 68.4(5)
C4B Ir1 C2B C3B -36.9(4)
C1B Ir1 C2B C3B -116.4(6)
C5B Ir1 C2B C3B -80.1(5)
Cl1 Ir1 C2B C3B 160.7(4)
N3' Ir1 C2B C1B 24.1(10)
N2 Ir1 C2B C1B -175.2(4)
C4B Ir1 C2B C1B 79.5(4)
C3B Ir1 C2B C1B 116.4(6)
C5B Ir1 C2B C1B 36.3(4)
Cl1 Ir1 C2B C1B -82.9(4)
N3' Ir1 C2B C7B 145.1(10)
N2 Ir1 C2B C7B -54.2(11)
C4B Ir1 C2B C7B -159.5(11)
C1B Ir1 C2B C7B 121.0(12)
C3B Ir1 C2B C7B -122.6(12)
C5B Ir1 C2B C7B 157.3(11)
Cl1 Ir1 C2B C7B 38.1(11)
C1B C2B C3B C4B -1.6(8)
C7B C2B C3B C4B -173.1(8)
Ir1 C2B C3B C4B 60.3(5)
C1B C2B C3B C8B 178.0(8)
C7B C2B C3B C8B 6.4(13)
Ir1 C2B C3B C8B -120.2(8)
C1B C2B C3B Ir1 -61.9(5)
C7B C2B C3B Ir1 126.5(9)
N3' Ir1 C3B C2B 151.2(4)
N2 Ir1 C3B C2B -121.1(4)
C4B Ir1 C3B C2B 119.2(6)
C1B Ir1 C3B C2B 38.7(5)
C5B Ir1 C3B C2B 80.7(5)
Cl1 Ir1 C3B C2B -28.1(6)
N3' Ir1 C3B C4B 32.0(5)
N2 Ir1 C3B C4B 119.7(4)
C2B Ir1 C3B C4B -119.2(6)
C1B Ir1 C3B C4B -80.5(4)
C5B Ir1 C3B C4B -38.5(4)
Cl1 Ir1 C3B C4B -147.3(3)
N3' Ir1 C3B C8B -85.8(9)
N2 Ir1 C3B C8B 1.8(8)
C4B Ir1 C3B C8B -117.9(9)
C2B Ir1 C3B C8B 122.9(10)
C1B Ir1 C3B C8B 161.6(9)
C5B Ir1 C3B C8B -156.4(9)
Cl1 Ir1 C3B C8B 94.8(8)
C2B C3B C4B C5B 1.7(8)
C8B C3B C4B C5B -177.8(7)
Ir1 C3B C4B C5B 62.0(4)
C2B C3B C4B C9B 172.5(7)
C8B C3B C4B C9B -7.1(11)
Ir1 C3B C4B C9B -127.2(7)
C2B C3B C4B Ir1 -60.3(5)
C8B C3B C4B Ir1 120.1(7)
N3' Ir1 C4B C3B -158.8(4)
N2 Ir1 C4B C3B -69.7(4)
C2B Ir1 C4B C3B 36.9(4)
C1B Ir1 C4B C3B 80.1(4)
C5B Ir1 C4B C3B 116.7(5)
Cl1 Ir1 C4B C3B 89.8(6)
N3' Ir1 C4B C5B 84.5(4)
N2 Ir1 C4B C5B 173.7(4)
C2B Ir1 C4B C5B -79.8(4)
C1B Ir1 C4B C5B -36.6(4)
C3B Ir1 C4B C5B -116.7(5)
Cl1 Ir1 C4B C5B -26.9(7)
N3' Ir1 C4B C9B -37.0(9)
N2 Ir1 C4B C9B 52.1(9)
C2B Ir1 C4B C9B 158.7(9)
C1B Ir1 C4B C9B -158.1(9)
C3B Ir1 C4B C9B 121.8(10)
C5B Ir1 C4B C9B -121.5(10)
Cl1 Ir1 C4B C9B -148.4(7)
C2B C1B C5B C4B 0.2(8)
C6B C1B C5B C4B 176.9(8)
Ir1 C1B C5B C4B -60.5(5)
C2B C1B C5B C10B -177.6(7)
C6B C1B C5B C10B -0.9(12)
Ir1 C1B C5B C10B 121.7(7)
C2B C1B C5B Ir1 60.7(5)
C6B C1B C5B Ir1 -122.6(8)
C3B C4B C5B C1B -1.2(7)
C9B C4B C5B C1B -172.0(7)
Ir1 C4B C5B C1B 60.9(5)
C3B C4B C5B C10B 176.7(7)
C9B C4B C5B C10B 5.9(11)
Ir1 C4B C5B C10B -121.3(7)
C3B C4B C5B Ir1 -62.1(4)
C9B C4B C5B Ir1 127.1(7)
N3' Ir1 C5B C1B 138.7(4)
N2 Ir1 C5B C1B -130.8(5)
C4B Ir1 C5B C1B -118.6(6)
C2B Ir1 C5B C1B -37.4(5)
C3B Ir1 C5B C1B -80.4(5)
Cl1 Ir1 C5B C1B 50.1(5)
N3' Ir1 C5B C4B -102.7(4)
N2 Ir1 C5B C4B -12.2(7)
C2B Ir1 C5B C4B 81.2(4)
C1B Ir1 C5B C4B 118.6(6)
C3B Ir1 C5B C4B 38.2(4)
Cl1 Ir1 C5B C4B 168.7(3)
N3' Ir1 C5B C10B 17.4(8)
N2 Ir1 C5B C10B 107.9(8)
C4B Ir1 C5B C10B 120.1(9)
C2B Ir1 C5B C10B -158.7(9)
C1B Ir1 C5B C10B -121.3(10)
C3B Ir1 C5B C10B 158.3(9)
Cl1 Ir1 C5B C10B -71.2(8)
C41C B1C C11C C16C -97.7(6)
C21C B1C C11C C16C 22.4(7)
C31C B1C C11C C16C 138.5(5)
C41C B1C C11C C12C 76.6(6)
C21C B1C C11C C12C -163.3(5)
C31C B1C C11C C12C -47.1(7)
C16C C11C C12C C13C -1.7(8)
B1C C11C C12C C13C -176.5(5)
C11C C12C C13C C14C 1.3(9)
C11C C12C C13C C17C -177.1(5)
C12C C13C C14C C15C 0.1(9)
C17C C13C C14C C15C 178.5(6)
C13C C14C C15C C16C -1.0(9)
C13C C14C C15C C18C 178.1(5)
C12C C11C C16C C15C 0.8(8)
B1C C11C C16C C15C 175.4(5)
C14C C15C C16C C11C 0.5(9)
C18C C15C C16C C11C -178.6(5)
C12C C13C C17C F171 -158.8(6)
C14C C13C C17C F171 22.8(9)
C12C C13C C17C F172 78.4(8)
C14C C13C C17C F172 -100.0(7)
C12C C13C C17C F173 -40.5(9)
C14C C13C C17C F173 141.2(6)
C14C C15C C18C F186 -79.5(10)
C16C C15C C18C F186 99.5(9)
C14C C15C C18C F184 156.9(8)
C16C C15C C18C F184 -24.0(10)
C14C C15C C18C F182 5.1(9)
C16C C15C C18C F182 -175.9(7)
C14C C15C C18C F181 128.3(7)
C16C C15C C18C F181 -52.6(8)
C14C C15C C18C F185 40.4(9)
C16C C15C C18C F185 -140.5(8)
C14C C15C C18C F187 91.1(12)
C16C C15C C18C F187 -89.8(12)
C14C C15C C18C F183 -115.9(7)
C16C C15C C18C F183 63.2(8)
C14C C15C C18C F189 -145.8(10)
C16C C15C C18C F189 33.3(11)
C14C C15C C18C F188 -30.1(10)
C16C C15C C18C F188 149.0(9)
C41C B1C C21C C22C 165.6(5)
C11C B1C C21C C22C 49.2(7)
C31C B1C C21C C22C -71.0(6)
C41C B1C C21C C26C -21.0(7)
C11C B1C C21C C26C -137.5(5)
C31C B1C C21C C26C 102.4(6)
C26C C21C C22C C23C 0.9(8)
B1C C21C C22C C23C 174.8(5)
C21C C22C C23C C24C 0.0(9)
C21C C22C C23C C27C 179.1(5)
C22C C23C C24C C25C -0.3(9)
C27C C23C C24C C25C -179.5(5)
C23C C24C C25C C26C -0.3(9)
C23C C24C C25C C28C 178.8(6)
C24C C25C C26C C21C 1.2(9)
C28C C25C C26C C21C -177.9(6)
C22C C21C C26C C25C -1.4(8)
B1C C21C C26C C25C -175.1(5)
C24C C23C C27C F275 47.3(10)
C22C C23C C27C F275 -131.8(8)
C24C C23C C27C F271 -34.2(10)
C22C C23C C27C F271 146.6(8)
C24C C23C C27C F273 -162.2(7)
C22C C23C C27C F273 18.6(9)
C24C C23C C27C F278 -116.9(15)
C22C C23C C27C F278 63.9(15)
C24C C23C C27C F276 176.0(7)
C22C C23C C27C F276 -3.2(9)
C24C C23C C27C F279 123.5(14)
C22C C23C C27C F279 -55.6(14)
C24C C23C C27C F277 5.5(11)
C22C C23C C27C F277 -173.6(9)
C24C C23C C27C F272 82.1(8)
C22C C23C C27C F272 -97.1(8)
C24C C23C C27C F274 -69.9(8)
C22C C23C C27C F274 110.9(8)
C26C C25C C28C F282 -36.9(10)
C24C C25C C28C F282 144.0(7)
C26C C25C C28C F283 91.2(8)
C24C C25C C28C F283 -87.8(9)
C26C C25C C28C F281 -153.6(6)
C24C C25C C28C F281 27.3(9)
C41C B1C C31C C32C -142.0(5)
C21C B1C C31C C32C 97.0(6)
C11C B1C C31C C32C -24.1(7)
C41C B1C C31C C36C 43.5(7)
C21C B1C C31C C36C -77.6(6)
C11C B1C C31C C36C 161.3(5)
C36C C31C C32C C33C -2.3(8)
B1C C31C C32C C33C -177.2(5)
C31C C32C C33C C34C 0.3(9)
C31C C32C C33C C37C 178.6(6)
C32C C33C C34C C35C 1.6(9)
C37C C33C C34C C35C -176.8(6)
C33C C34C C35C C36C -1.3(10)
C33C C34C C35C C38C -177.8(6)
C34C C35C C36C C31C -0.8(10)
C38C C35C C36C C31C 175.7(6)
C32C C31C C36C C35C 2.6(9)
B1C C31C C36C C35C 177.5(6)
C34C C33C C37C F371 80.4(9)
C32C C33C C37C F371 -97.9(8)
C34C C33C C37C F373 -158.1(6)
C32C C33C C37C F373 23.6(9)
C34C C33C C37C F372 -39.7(9)
C32C C33C C37C F372 141.9(6)
C34C C35C C38C F381 87.5(9)
C36C C35C C38C F381 -89.0(9)
C34C C35C C38C F383 -149.4(6)
C36C C35C C38C F383 34.1(9)
C34C C35C C38C F382 -31.6(9)
C36C C35C C38C F382 151.9(6)
C21C B1C C41C C46C -53.9(7)
C11C B1C C41C C46C 67.3(6)
C31C B1C C41C C46C -171.2(5)
C21C B1C C41C C42C 130.5(6)
C11C B1C C41C C42C -108.4(6)
C31C B1C C41C C42C 13.1(8)
C46C C41C C42C C43C 2.7(8)
B1C C41C C42C C43C 178.5(5)
C41C C42C C43C C44C -0.8(10)
C41C C42C C43C C47C 177.2(5)
C42C C43C C44C C45C -1.9(10)
C47C C43C C44C C45C -179.8(6)
C43C C44C C45C C46C 2.4(11)
C43C C44C C45C C48C -177.7(7)
C44C C45C C46C C41C -0.4(11)
C48C C45C C46C C41C 179.8(7)
C42C C41C C46C C45C -2.1(9)
B1C C41C C46C C45C -178.3(6)
C44C C43C C47C F473 -103.6(9)
C42C C43C C47C F473 78.4(9)
C44C C43C C47C F479 -172.8(10)
C42C C43C C47C F479 9.2(12)
C44C C43C C47C F478 58.2(10)
C42C C43C C47C F478 -119.8(9)
C44C C43C C47C F476 103.7(10)
C42C C43C C47C F476 -74.3(10)
C44C C43C C47C F474 -18.0(11)
C42C C43C C47C F474 164.0(9)
C44C C43C C47C F472 21.0(9)
C42C C43C C47C F472 -157.0(7)
C44C C43C C47C F475 -137.0(8)
C42C C43C C47C F475 45.0(9)
C44C C43C C47C F471 135.4(7)
C42C C43C C47C F471 -42.6(8)
C44C C43C C47C F477 -56.1(9)
C42C C43C C47C F477 125.9(8)
C46C C45C C48C F483 -25.1(13)
C44C C45C C48C F483 155.1(9)
C46C C45C C48C F481 95.9(11)
C44C C45C C48C F481 -83.9(12)
C46C C45C C48C F482 -145.3(9)
C44C C45C C48C F482 34.9(13)
